data_4350179
loop_
_publ_author_name
'Herrera, Juan-Manuel'
'Pope, Simon J. A.'
'Adams, Harry'
'Faulkner, Stephen'
'Ward, Michael D.'

_publ_section_title
;
 Structural and photophysical properties of coordination networks
 combining [Ru(Bpym)(CN)4]2- or [[Ru(CN)4]2(mu-bpym)]4- anions (bpym =
 2,2'-bipyrimidine) with lanthanide(III) cations: sensitized near-infrared
 luminescence from Yb(III), Nd(III), and Er(III) following
 Ru-to-lanthanide energy transfer.
;
_journal_issue 10
_journal_name_full 'Inorganic chemistry'
_journal_page_first 3895
_journal_page_last 3904
_journal_paper_doi 10.1021/ic0521574
_journal_volume 45
_journal_year 2006
_chemical_formula_sum 'C16 H32 N14 O19 Ru2 Sm2'
_chemical_formula_weight 1227.40
_space_group_IT_number 15
_space_group_name_Hall '-C 2yc'
_space_group_name_H-M_alt 'C 1 2/c 1'
_symmetry_cell_setting monoclinic
_symmetry_space_group_name_H-M 'C 1 2/c 1'
_atom_sites_solution_hydrogens geom
_atom_sites_solution_primary direct
_atom_sites_solution_secondary difmap
_audit_creation_method SHELXL-97
_cell_angle_alpha 90.00
_cell_angle_beta 107.944(11)
_cell_angle_gamma 90.00
_cell_formula_units_Z 4
_cell_length_a 20.268(13)
_cell_length_b 6.393(4)
_cell_length_c 28.096(18)
_cell_measurement_reflns_used 991
_cell_measurement_temperature 150(2)
_cell_measurement_theta_max 54.938
_cell_measurement_theta_min 6.714
_cell_volume 3463(4)
_computing_cell_refinement 'Bruker XSCANS'
_computing_data_collection 'Bruker XSCANS'
_computing_data_reduction 'Bruker SHELXTL'
_computing_molecular_graphics 'Bruker SHELXTL'
_computing_publication_material 'Bruker SHELXTL'
_computing_structure_refinement 'SHELXL-97 (Sheldrick, 1997)'
_computing_structure_solution 'SHELXS-97 (Sheldrick, 1990)'
_diffrn_ambient_temperature 150(2)
_diffrn_measured_fraction_theta_full 0.982
_diffrn_measured_fraction_theta_max 0.982
_diffrn_measurement_device_type 'Bruker Smart 1000'
_diffrn_measurement_method '\w scans'
_diffrn_radiation_monochromator graphite
_diffrn_radiation_source 'fine-focus sealed tube'
_diffrn_radiation_type MoK\a
_diffrn_radiation_wavelength 0.71073
_diffrn_reflns_av_R_equivalents 0.0374
_diffrn_reflns_av_sigmaI/netI 0.0381
_diffrn_reflns_limit_h_max 26
_diffrn_reflns_limit_h_min -26
_diffrn_reflns_limit_k_max 8
_diffrn_reflns_limit_k_min -8
_diffrn_reflns_limit_l_max 36
_diffrn_reflns_limit_l_min -36
_diffrn_reflns_number 14293
_diffrn_reflns_theta_full 27.60
_diffrn_reflns_theta_max 27.60
_diffrn_reflns_theta_min 1.52
_diffrn_standards_decay_% 0
_diffrn_standards_interval_count 0
_diffrn_standards_interval_time 0
_diffrn_standards_number 0
_exptl_absorpt_coefficient_mu 4.293
_exptl_absorpt_correction_T_max 0.8140
_exptl_absorpt_correction_T_min 0.3591
_exptl_absorpt_correction_type multi-scan
_exptl_absorpt_process_details SADABS
_exptl_crystal_colour red
_exptl_crystal_density_diffrn 2.354
_exptl_crystal_density_method 'not measured'
_exptl_crystal_description NEEDLE
_exptl_crystal_F_000 2360
_exptl_crystal_size_max 0.30
_exptl_crystal_size_mid 0.08
_exptl_crystal_size_min 0.05
_refine_diff_density_max 2.851
_refine_diff_density_min -0.714
_refine_diff_density_rms 0.191
_refine_ls_extinction_method none
_refine_ls_goodness_of_fit_ref 1.062
_refine_ls_hydrogen_treatment constr
_refine_ls_matrix_type full
_refine_ls_number_parameters 240
_refine_ls_number_reflns 3951
_refine_ls_number_restraints 15
_refine_ls_restrained_S_all 1.060
_refine_ls_R_factor_all 0.0414
_refine_ls_R_factor_gt 0.0321
_refine_ls_shift/su_max 0.001
_refine_ls_shift/su_mean 0.000
_refine_ls_structure_factor_coef Fsqd
_refine_ls_weighting_details 'calc w=1/[\s^2^(Fo^2^)+(0.0428P)^2^+3.7534P] where P=(Fo^2^+2Fc^2^)/3'
_refine_ls_weighting_scheme calc
_refine_ls_wR_factor_gt 0.0741
_refine_ls_wR_factor_ref 0.0779
_reflns_number_gt 3349
_reflns_number_total 3951
_reflns_threshold_expression >2sigma(I)
_cod_data_source_file ic0521574si20051219_111610.cif
_cod_data_source_block imw261m(Ru2Sm)
_cod_depositor_comments
;
The following automatic conversions were performed:

data item '_refine_ls_hydrogen_treatment' value 'CONSTR' was changed
to 'constr' in accordance with the
/home/saulius/struct/COD-crude-data/automatic-downloads/DataCite-retrospective/ACS/depositions/lib/dictionaries/cif_core.dic
dictionary named 'cif_core.dic' version 2.4.2 last updated on
2011-04-26.

data item '_symmetry_cell_setting' value 'Monoclinic' was changed to
'monoclinic' in accordance with the
/home/saulius/struct/COD-crude-data/automatic-downloads/DataCite-retrospective/ACS/depositions/lib/dictionaries/cif_core.dic
dictionary named 'cif_core.dic' version 2.4.2 last updated on
2011-04-26.

Automatic conversion script
Id: cif_fix_values 6909 2019-04-08 15:41:33Z antanas 
;
_cod_original_cell_volume 3464(4)
_cod_original_sg_symbol_H-M C2/c
_cod_database_code 4350179

loop_
_symmetry_equiv_pos_as_xyz
'x, y, z'
'-x, y, -z+1/2'
'x+1/2, y+1/2, z'
'-x+1/2, y+1/2, -z+1/2'
'-x, -y, -z'
'x, -y, z-1/2'
'-x+1/2, -y+1/2, -z'
'x+1/2, -y+1/2, z-1/2'

loop_
_atom_site_label
_atom_site_type_symbol
_atom_site_fract_x
_atom_site_fract_y
_atom_site_fract_z
_atom_site_U_iso_or_equiv
_atom_site_adp_type
_atom_site_occupancy
_atom_site_symmetry_multiplicity
_atom_site_calc_flag
_atom_site_refinement_flags
N22 N -0.1685(2) 0.7308(7) 0.37613(16) 0.0177(9) Uani 1 1 d .
Sm1 Sm 0.205605(12) 0.29249(4) 0.361404(9) 0.01075(8) Uani 1 1 d .
Ru2 Ru -0.027965(18) 0.47803(5) 0.394333(13) 0.00912(10) Uani 1 1 d .
C11 C -0.0198(2) 0.4045(7) 0.49947(17) 0.0105(9) Uani 1 1 d .
C13 C -0.0835(2) 0.1354(7) 0.45390(18) 0.0133(10) Uani 1 1 d .
H13 H -0.1039 0.0648 0.4231 0.016 Uiso 1 1 calc R
C14 C 0.0914(2) 0.9451(7) 0.50247(18) 0.0153(10) Uani 1 1 d .
H14 H 0.1171 1.0698 0.5031 0.018 Uiso 1 1 calc R
C15 C 0.0611(2) 0.8412(7) 0.45808(18) 0.0130(10) Uani 1 1 d .
H15 H 0.0658 0.8962 0.4279 0.016 Uiso 1 1 calc R
C27 C 0.0583(2) 0.3081(7) 0.39779(17) 0.0104(9) Uani 1 1 d .
C25 C -0.0014(2) 0.6609(7) 0.34640(18) 0.0132(10) Uani 1 1 d .
C23 C -0.0843(3) 0.2899(8) 0.34074(18) 0.0145(10) Uani 1 1 d .
C21 C -0.1161(2) 0.6445(7) 0.38399(17) 0.0117(9) Uani 1 1 d .
N12 N -0.04715(19) 0.3128(6) 0.45444(14) 0.0107(8) Uani 1 1 d .
N16 N 0.02517(19) 0.6632(6) 0.45679(15) 0.0111(8) Uani 1 1 d .
N28 N 0.1080(2) 0.2236(6) 0.39637(15) 0.0146(9) Uani 1 1 d .
N26 N 0.0175(2) 0.7724(6) 0.32059(16) 0.0181(9) Uani 1 1 d .
N24 N -0.1205(2) 0.1838(7) 0.31110(16) 0.0197(9) Uani 1 1 d .
N31 N 0.2802(2) 0.0719(7) 0.45622(15) 0.0186(9) Uani 1 1 d .
O32 O 0.24481(18) -0.0235(5) 0.41658(13) 0.0199(8) Uani 1 1 d .
O33 O 0.27377(18) 0.2657(6) 0.45533(14) 0.0216(8) Uani 1 1 d .
O34 O 0.3193(2) -0.0230(7) 0.49155(14) 0.0353(11) Uani 1 1 d .
O41 O 0.22529(18) 0.2248(6) 0.28220(13) 0.0242(9) Uani 1 1 d D
H41A H 0.2650 0.2287 0.2791 0.029 Uiso 1 1 d RD
H41B H 0.1978 0.1888 0.2545 0.029 Uiso 1 1 d RD
O51 O 0.25691(19) 0.6195(5) 0.34295(14) 0.0248(9) Uani 1 1 d D
H51A H 0.2906 0.6496 0.3331 0.030 Uiso 1 1 d RD
H51B H 0.2393 0.7326 0.3481 0.030 Uiso 1 1 d RD
O61 O 0.10344(16) 0.4325(5) 0.29497(12) 0.0156(7) Uani 1 1 d D
H61A H 0.0804 0.5195 0.3055 0.019 Uiso 1 1 d RD
H61B H 0.0750 0.3367 0.2817 0.019 Uiso 1 1 d RD
O71 O 0.18283(19) 0.5948(5) 0.40786(13) 0.0224(8) Uani 1 1 d D
H71A H 0.2125 0.6890 0.4118 0.027 Uiso 1 1 d RD
H71B H 0.1826 0.5552 0.4362 0.027 Uiso 1 1 d RD
O81 O 0.14790(18) -0.0301(5) 0.32275(13) 0.0183(8) Uani 1 1 d D
H81A H 0.1138 -0.0889 0.3287 0.022 Uiso 1 1 d RD
H81B H 0.1462 -0.0796 0.2943 0.022 Uiso 1 1 d RD
O1W O 0.14896(18) 0.7733(6) 0.23712(13) 0.0209(8) Uani 1 1 d .
O2W O 0.0000 0.1399(8) 0.2500 0.0196(11) Uani 1 2 d S

loop_
_atom_site_aniso_label
_atom_site_aniso_U_11
_atom_site_aniso_U_22
_atom_site_aniso_U_33
_atom_site_aniso_U_23
_atom_site_aniso_U_13
_atom_site_aniso_U_12
N22 0.014(2) 0.025(2) 0.015(2) 0.0020(17) 0.0055(18) 0.0005(17)
Sm1 0.00873(13) 0.01267(13) 0.01088(13) 0.00053(9) 0.00306(9) 0.00002(9)
Ru2 0.00812(18) 0.01071(18) 0.00853(19) -0.00003(14) 0.00256(14) -0.00017(13)
C11 0.008(2) 0.010(2) 0.014(2) 0.0037(18) 0.0048(18) 0.0008(18)
C13 0.011(2) 0.010(2) 0.017(2) -0.0020(18) 0.0017(19) 0.0011(18)
C14 0.016(2) 0.012(2) 0.017(2) 0.0011(19) 0.004(2) -0.0035(19)
C15 0.013(2) 0.011(2) 0.016(2) 0.0055(18) 0.006(2) 0.0035(18)
C27 0.015(2) 0.008(2) 0.009(2) -0.0007(17) 0.0031(18) -0.0049(18)
C25 0.007(2) 0.015(2) 0.016(2) -0.0032(19) 0.0017(19) 0.0038(18)
C23 0.015(2) 0.022(3) 0.012(2) 0.003(2) 0.010(2) 0.002(2)
C21 0.012(2) 0.016(2) 0.010(2) 0.0013(18) 0.0061(19) -0.0024(18)
N12 0.0099(19) 0.0100(18) 0.012(2) -0.0006(15) 0.0040(16) -0.0008(15)
N16 0.0076(19) 0.0111(19) 0.015(2) -0.0002(15) 0.0042(16) 0.0014(15)
N28 0.019(2) 0.013(2) 0.013(2) -0.0005(16) 0.0072(18) -0.0009(17)
N26 0.018(2) 0.018(2) 0.019(2) 0.0016(18) 0.0063(19) -0.0025(17)
N24 0.019(2) 0.023(2) 0.016(2) -0.0064(18) 0.0038(19) -0.0060(18)
N31 0.016(2) 0.027(2) 0.014(2) -0.0016(18) 0.0071(18) 0.0031(18)
O32 0.0178(18) 0.0132(17) 0.025(2) 0.0025(15) 0.0005(16) -0.0032(14)
O33 0.0169(19) 0.024(2) 0.023(2) -0.0020(15) 0.0053(16) 0.0010(15)
O34 0.036(2) 0.054(3) 0.012(2) 0.0088(18) 0.0023(18) 0.030(2)
O41 0.0121(18) 0.046(2) 0.0130(19) -0.0033(16) 0.0019(15) -0.0046(16)
O51 0.026(2) 0.0145(18) 0.043(2) 0.0045(17) 0.0227(19) 0.0036(15)
O61 0.0124(17) 0.0176(17) 0.0165(18) 0.0007(14) 0.0040(14) 0.0010(13)
O71 0.033(2) 0.0165(18) 0.022(2) -0.0023(15) 0.0161(17) -0.0078(16)
O81 0.0214(19) 0.0194(18) 0.0164(18) -0.0057(14) 0.0091(15) -0.0053(15)
O1W 0.0163(19) 0.031(2) 0.0167(19) -0.0012(15) 0.0073(16) -0.0008(15)
O2W 0.014(3) 0.021(3) 0.021(3) 0.000 0.002(2) 0.000

loop_
_atom_type_symbol
_atom_type_description
_atom_type_scat_dispersion_real
_atom_type_scat_dispersion_imag
_atom_type_scat_source
C C 0.0033 0.0016 'International Tables Vol C Tables 4.2.6.8 and 6.1.1.4'
H H 0.0000 0.0000 'International Tables Vol C Tables 4.2.6.8 and 6.1.1.4'
N N 0.0061 0.0033 'International Tables Vol C Tables 4.2.6.8 and 6.1.1.4'
O O 0.0106 0.0060 'International Tables Vol C Tables 4.2.6.8 and 6.1.1.4'
Ru Ru -1.2594 0.8363 'International Tables Vol C Tables 4.2.6.8 and 6.1.1.4'
Sm Sm -0.1638 3.4418 'International Tables Vol C Tables 4.2.6.8 and 6.1.1.4'

loop_
_geom_angle_atom_site_label_1
_geom_angle_atom_site_label_2
_geom_angle_atom_site_label_3
_geom_angle
_geom_angle_site_symmetry_1
_geom_angle_site_symmetry_3
C21 N22 Sm1 160.4(4) . 3_455
O41 Sm1 O81 68.50(12) . .
O41 Sm1 O71 137.89(12) . .
O81 Sm1 O71 139.05(12) . .
O41 Sm1 O51 75.99(12) . .
O81 Sm1 O51 142.75(12) . .
O71 Sm1 O51 66.66(12) . .
O41 Sm1 N22 70.91(13) . 3_545
O81 Sm1 N22 105.37(13) . 3_545
O71 Sm1 N22 112.82(13) . 3_545
O51 Sm1 N22 72.02(13) . 3_545
O41 Sm1 O61 73.09(12) . .
O81 Sm1 O61 78.31(12) . .
O71 Sm1 O61 82.31(12) . .
O51 Sm1 O61 81.04(12) . .
N22 Sm1 O61 139.10(12) 3_545 .
O41 Sm1 N28 134.75(13) . .
O81 Sm1 N28 72.50(12) . .
O71 Sm1 N28 68.23(12) . .
O51 Sm1 N28 131.95(12) . .
N22 Sm1 N28 143.20(14) 3_545 .
O61 Sm1 N28 77.42(13) . .
O41 Sm1 O32 108.20(13) . .
O81 Sm1 O32 67.38(12) . .
O71 Sm1 O32 112.29(13) . .
O51 Sm1 O32 137.46(12) . .
N22 Sm1 O32 69.99(12) 3_545 .
O61 Sm1 O32 141.38(11) . .
N28 Sm1 O32 75.83(12) . .
O41 Sm1 O33 137.85(12) . .
O81 Sm1 O33 115.40(12) . .
O71 Sm1 O33 68.75(12) . .
O51 Sm1 O33 98.28(12) . .
N22 Sm1 O33 67.71(13) 3_545 .
O61 Sm1 O33 148.30(11) . .
N28 Sm1 O33 79.96(13) . .
O32 Sm1 O33 49.45(11) . .
O41 Sm1 N31 123.76(12) . .
O81 Sm1 N31 92.24(12) . .
O71 Sm1 N31 91.37(12) . .
O51 Sm1 N31 117.35(13) . .
N22 Sm1 N31 64.20(12) 3_545 .
O61 Sm1 N31 156.35(11) . .
N28 Sm1 N31 79.07(13) . .
O32 Sm1 N31 25.12(11) . .
O33 Sm1 N31 24.54(11) . .
C25 Ru2 C23 93.2(2) . .
C25 Ru2 C21 90.29(18) . .
C23 Ru2 C21 86.19(19) . .
C25 Ru2 C27 86.44(18) . .
C23 Ru2 C27 89.87(19) . .
C21 Ru2 C27 174.74(18) . .
C25 Ru2 N16 93.33(18) . .
C23 Ru2 N16 173.11(16) . .
C21 Ru2 N16 91.51(17) . .
C27 Ru2 N16 92.80(16) . .
C25 Ru2 N12 171.22(17) . .
C23 Ru2 N12 95.61(17) . .
C21 Ru2 N12 90.34(16) . .
C27 Ru2 N12 93.52(16) . .
N16 Ru2 N12 77.89(15) . .
N16 C11 N12 126.5(4) 5_566 .
N16 C11 C11 116.9(5) 5_566 5_566
N12 C11 C11 116.6(5) . 5_566
N12 C13 C14 121.0(4) . 5_566
N12 C13 H13 119.5 . .
C14 C13 H13 119.5 5_566 .
C15 C14 C13 118.8(4) . 5_566
C15 C14 H14 120.6 . .
C13 C14 H14 120.6 5_566 .
N16 C15 C14 121.2(4) . .
N16 C15 H15 119.4 . .
C14 C15 H15 119.4 . .
N28 C27 Ru2 173.7(4) . .
N26 C25 Ru2 175.9(4) . .
N24 C23 Ru2 175.3(4) . .
N22 C21 Ru2 176.0(4) . .
C11 N12 C13 116.2(4) . .
C11 N12 Ru2 113.9(3) . .
C13 N12 Ru2 129.9(3) . .
C11 N16 C15 116.4(4) 5_566 .
C11 N16 Ru2 114.6(3) 5_566 .
C15 N16 Ru2 128.9(3) . .
C27 N28 Sm1 137.3(3) . .
O34 N31 O33 123.2(5) . .
O34 N31 O32 121.3(4) . .
O33 N31 O32 115.5(4) . .
O34 N31 Sm1 169.4(3) . .
O33 N31 Sm1 59.4(2) . .
O32 N31 Sm1 56.9(2) . .
N31 O32 Sm1 98.0(3) . .
N31 O33 Sm1 96.1(3) . .
Sm1 O41 H41A 121.9 . .
Sm1 O41 H41B 130.7 . .
H41A O41 H41B 107.3 . .
Sm1 O51 H51A 135.1 . .
Sm1 O51 H51B 117.8 . .
H51A O51 H51B 107.1 . .
Sm1 O61 H61A 113.5 . .
Sm1 O61 H61B 111.6 . .
H61A O61 H61B 105.0 . .
Sm1 O71 H71A 113.1 . .
Sm1 O71 H71B 109.0 . .
H71A O71 H71B 107.9 . .
Sm1 O81 H81A 126.3 . .
Sm1 O81 H81B 127.2 . .
H81A O81 H81B 102.7 . .

loop_
_geom_bond_atom_site_label_1
_geom_bond_atom_site_label_2
_geom_bond_distance
_geom_bond_site_symmetry_2
N22 C21 1.155(6) .
N22 Sm1 2.488(4) 3_455
Sm1 O41 2.418(4) .
Sm1 O81 2.453(3) .
Sm1 O71 2.454(4) .
Sm1 O51 2.460(4) .
Sm1 N22 2.488(4) 3_545
Sm1 O61 2.488(3) .
Sm1 N28 2.503(4) .
Sm1 O32 2.521(4) .
Sm1 O33 2.580(4) .
Sm1 N31 2.982(4) .
Ru2 C25 1.979(5) .
Ru2 C23 1.990(5) .
Ru2 C21 2.023(5) .
Ru2 C27 2.034(5) .
Ru2 N16 2.116(4) .
Ru2 N12 2.127(4) .
C11 N16 1.339(6) 5_566
C11 N12 1.349(6) .
C11 C11 1.456(9) 5_566
C13 N12 1.350(6) .
C13 C14 1.383(7) 5_566
C13 H13 0.9500 .
C14 C15 1.379(7) .
C14 C13 1.383(7) 5_566
C14 H14 0.9500 .
C15 N16 1.346(6) .
C15 H15 0.9500 .
C27 N28 1.156(6) .
C25 N26 1.163(6) .
C23 N24 1.146(6) .
N16 C11 1.339(6) 5_566
N31 O34 1.223(5) .
N31 O33 1.245(6) .
N31 O32 1.278(5) .
O41 H41A 0.8363 .
O41 H41B 0.8374 .
O51 H51A 0.8342 .
O51 H51B 0.8382 .
O61 H61A 0.8375 .
O61 H61B 0.8454 .
O71 H71A 0.8346 .
O71 H71B 0.8375 .
O81 H81A 0.8474 .
O81 H81B 0.8517 .

loop_
_geom_torsion_atom_site_label_1
_geom_torsion_atom_site_label_2
_geom_torsion_atom_site_label_3
_geom_torsion_atom_site_label_4
_geom_torsion
_geom_torsion_site_symmetry_1
_geom_torsion_site_symmetry_4
C13 C14 C15 N16 -0.8(7) 5_566 .
C25 Ru2 C27 N28 -5(4) . .
C23 Ru2 C27 N28 89(4) . .
C21 Ru2 C27 N28 47(5) . .
N16 Ru2 C27 N28 -98(4) . .
N12 Ru2 C27 N28 -176(4) . .
C23 Ru2 C25 N26 -159(6) . .
C21 Ru2 C25 N26 114(6) . .
C27 Ru2 C25 N26 -70(6) . .
N16 Ru2 C25 N26 23(6) . .
N12 Ru2 C25 N26 20(7) . .
C25 Ru2 C23 N24 -125(6) . .
C21 Ru2 C23 N24 -35(6) . .
C27 Ru2 C23 N24 148(6) . .
N16 Ru2 C23 N24 35(6) . .
N12 Ru2 C23 N24 55(6) . .
Sm1 N22 C21 Ru2 43(7) 3_455 .
C25 Ru2 C21 N22 98(6) . .
C23 Ru2 C21 N22 5(6) . .
C27 Ru2 C21 N22 46(7) . .
N16 Ru2 C21 N22 -169(6) . .
N12 Ru2 C21 N22 -91(6) . .
N16 C11 N12 C13 0.0(7) 5_566 .
C11 C11 N12 C13 179.7(5) 5_566 .
N16 C11 N12 Ru2 178.5(4) 5_566 .
C11 C11 N12 Ru2 -1.7(6) 5_566 .
C14 C13 N12 C11 -0.1(6) 5_566 .
C14 C13 N12 Ru2 -178.4(3) 5_566 .
C25 Ru2 N12 C11 4.5(12) . .
C23 Ru2 N12 C11 -175.8(3) . .
C21 Ru2 N12 C11 -89.6(3) . .
C27 Ru2 N12 C11 94.0(3) . .
N16 Ru2 N12 C11 1.9(3) . .
C25 Ru2 N12 C13 -177.2(9) . .
C23 Ru2 N12 C13 2.5(4) . .
C21 Ru2 N12 C13 88.7(4) . .
C27 Ru2 N12 C13 -87.7(4) . .
N16 Ru2 N12 C13 -179.9(4) . .
C14 C15 N16 C11 0.9(6) . 5_566
C14 C15 N16 Ru2 178.3(3) . .
C25 Ru2 N16 C11 178.7(3) . 5_566
C23 Ru2 N16 C11 17.9(16) . 5_566
C21 Ru2 N16 C11 88.3(3) . 5_566
C27 Ru2 N16 C11 -94.7(3) . 5_566
N12 Ru2 N16 C11 -1.7(3) . 5_566
C25 Ru2 N16 C15 1.1(4) . .
C23 Ru2 N16 C15 -159.6(13) . .
C21 Ru2 N16 C15 -89.2(4) . .
C27 Ru2 N16 C15 87.7(4) . .
N12 Ru2 N16 C15 -179.3(4) . .
Ru2 C27 N28 Sm1 14(4) . .
O41 Sm1 N28 C27 -89.0(5) . .
O81 Sm1 N28 C27 -120.4(5) . .
O71 Sm1 N28 C27 47.8(5) . .
O51 Sm1 N28 C27 26.6(6) . .
N22 Sm1 N28 C27 147.2(5) 3_545 .
O61 Sm1 N28 C27 -38.8(5) . .
O32 Sm1 N28 C27 169.3(5) . .
O33 Sm1 N28 C27 118.8(5) . .
N31 Sm1 N28 C27 143.7(5) . .
O41 Sm1 N31 O34 26(2) . .
O81 Sm1 N31 O34 92(2) . .
O71 Sm1 N31 O34 -129(2) . .
O51 Sm1 N31 O34 -65(2) . .
N22 Sm1 N31 O34 -14(2) 3_545 .
O61 Sm1 N31 O34 157.0(19) . .
N28 Sm1 N31 O34 163(2) . .
O32 Sm1 N31 O34 83(2) . .
O33 Sm1 N31 O34 -107(2) . .
O41 Sm1 N31 O33 133.1(3) . .
O81 Sm1 N31 O33 -161.4(3) . .
O71 Sm1 N31 O33 -22.2(3) . .
O51 Sm1 N31 O33 42.0(3) . .
N22 Sm1 N31 O33 92.5(3) 3_545 .
O61 Sm1 N31 O33 -96.0(4) . .
N28 Sm1 N31 O33 -89.8(3) . .
O32 Sm1 N31 O33 -169.7(4) . .
O41 Sm1 N31 O32 -57.3(3) . .
O81 Sm1 N31 O32 8.2(3) . .
O71 Sm1 N31 O32 147.4(3) . .
O51 Sm1 N31 O32 -148.3(3) . .
N22 Sm1 N31 O32 -97.8(3) 3_545 .
O61 Sm1 N31 O32 73.6(4) . .
N28 Sm1 N31 O32 79.9(3) . .
O33 Sm1 N31 O32 169.7(4) . .
O34 N31 O32 Sm1 -167.6(4) . .
O33 N31 O32 Sm1 9.9(4) . .
O41 Sm1 O32 N31 132.6(3) . .
O81 Sm1 O32 N31 -171.1(3) . .
O71 Sm1 O32 N31 -35.6(3) . .
O51 Sm1 O32 N31 43.7(3) . .
N22 Sm1 O32 N31 71.7(3) 3_545 .
O61 Sm1 O32 N31 -141.9(2) . .
N28 Sm1 O32 N31 -94.5(3) . .
O33 Sm1 O32 N31 -5.6(2) . .
O34 N31 O33 Sm1 167.8(4) . .
O32 N31 O33 Sm1 -9.6(4) . .
O41 Sm1 O33 N31 -64.8(3) . .
O81 Sm1 O33 N31 20.6(3) . .
O71 Sm1 O33 N31 156.0(3) . .
O51 Sm1 O33 N31 -143.0(3) . .
N22 Sm1 O33 N31 -76.4(3) 3_545 .
O61 Sm1 O33 N31 130.6(3) . .
N28 Sm1 O33 N31 85.6(3) . .
O32 Sm1 O33 N31 5.8(2) . .
